data_7014621
loop_
_publ_author_name
'Willans, Charlotte E.'
'French, Sara'
'Anderson, Kirsty M.'
'Barbour, Leonard J.'
'Gertenbach, Jan-Andr\'e'
'Lloyd, Gareth O.'
'Dyer, Robert J.'
'Junk, Peter C.'
'Steed, Jonathan W.'

_publ_section_title
;
 Tripodal imidazole frameworks: Reversible vapour sorption both with
 and without significant structural changes.
;
_journal_issue 3
_journal_name_full 'Dalton transactions (Cambridge, England : 2003)'
_journal_page_first 573
_journal_page_last 582
_journal_paper_doi 10.1039/c0dt01011a
_journal_volume 40
_journal_year 2011
_chemical_formula_sum 'C48 H104 Cl2 N12 Ni O22'
_chemical_formula_weight 1331.04
_chemical_name_common 'Ni complex'
_chemical_name_systematic
;
?
;
_space_group_IT_number 166
_symmetry_cell_setting trigonal
_symmetry_space_group_name_Hall '-R 3 2"'
_symmetry_space_group_name_H-M 'R -3 m :H'
_atom_sites_solution_hydrogens geom
_atom_sites_solution_primary direct
_atom_sites_solution_secondary difmap
_audit_creation_method SHELXL-97
_cell_angle_alpha 90.00
_cell_angle_beta 90.00
_cell_angle_gamma 120.00
_cell_formula_units_Z 3
_cell_length_a 11.8538(5)
_cell_length_b 11.8538(5)
_cell_length_c 38.991(4)
_cell_measurement_temperature 100(2)
_cell_volume 4744.7(6)
_computing_cell_refinement SMART
_computing_data_collection SMART
_computing_data_reduction SAINT
_computing_molecular_graphics X-SEED
_computing_structure_refinement 'SHELXL-97 (Sheldrick, 1997)'
_computing_structure_solution 'SHELXS-97 (Sheldrick, 1990)'
_diffrn_ambient_temperature 100(2)
_diffrn_measured_fraction_theta_full 0.964
_diffrn_measured_fraction_theta_max 0.964
_diffrn_measurement_device_type 'SMART 1k'
_diffrn_radiation_monochromator graphite
_diffrn_radiation_source 'fine-focus sealed tube'
_diffrn_radiation_type MoK\a
_diffrn_radiation_wavelength 0.71073
_diffrn_reflns_av_R_equivalents 0.1007
_diffrn_reflns_av_sigmaI/netI 0.1047
_diffrn_reflns_limit_h_max 15
_diffrn_reflns_limit_h_min -7
_diffrn_reflns_limit_k_max 13
_diffrn_reflns_limit_k_min -15
_diffrn_reflns_limit_l_max 50
_diffrn_reflns_limit_l_min -49
_diffrn_reflns_number 8640
_diffrn_reflns_theta_full 27.50
_diffrn_reflns_theta_max 27.50
_diffrn_reflns_theta_min 2.88
_exptl_absorpt_coefficient_mu 0.474
_exptl_absorpt_correction_T_max 0.9323
_exptl_absorpt_correction_T_min 0.8907
_exptl_absorpt_correction_type multi-scan
_exptl_absorpt_process_details 'SADABS Blessing, Acta Cryst. A51 (1995) 33-38'
_exptl_crystal_colour green
_exptl_crystal_density_diffrn 1.398
_exptl_crystal_density_method 'not measured'
_exptl_crystal_description block
_exptl_crystal_F_000 2142
_exptl_crystal_size_max 0.25
_exptl_crystal_size_mid 0.20
_exptl_crystal_size_min 0.15
_refine_diff_density_max 1.283
_refine_diff_density_min -0.718
_refine_diff_density_rms 0.103
_refine_ls_extinction_method none
_refine_ls_goodness_of_fit_ref 1.007
_refine_ls_hydrogen_treatment constr
_refine_ls_matrix_type full
_refine_ls_number_parameters 97
_refine_ls_number_reflns 1350
_refine_ls_number_restraints 0
_refine_ls_restrained_S_all 1.007
_refine_ls_R_factor_all 0.0894
_refine_ls_R_factor_gt 0.0664
_refine_ls_shift/su_max 0.000
_refine_ls_shift/su_mean 0.000
_refine_ls_structure_factor_coef Fsqd
_refine_ls_weighting_details 'calc w=1/[\s^2^(Fo^2^)+(0.1011P)^2^+0.0000P] where P=(Fo^2^+2Fc^2^)/3'
_refine_ls_weighting_scheme calc
_refine_ls_wR_factor_gt 0.1743
_refine_ls_wR_factor_ref 0.1831
_reflns_number_gt 964
_reflns_number_total 1350
_reflns_threshold_expression >2s(I)
_cod_data_source_file C0DT01011A.TXT
_cod_data_source_block RBAR3M.CIF
_cod_original_sg_symbol_H-M R-3m
_cod_database_code 7014621

loop_
_symmetry_equiv_pos_as_xyz
'x, y, z'
'-y, x-y, z'
'-x+y, -x, z'
'x-y, -y, -z'
'-x, -x+y, -z'
'y, x, -z'
'x+2/3, y+1/3, z+1/3'
'-y+2/3, x-y+1/3, z+1/3'
'-x+y+2/3, -x+1/3, z+1/3'
'x-y+2/3, -y+1/3, -z+1/3'
'-x+2/3, -x+y+1/3, -z+1/3'
'y+2/3, x+1/3, -z+1/3'
'x+1/3, y+2/3, z+2/3'
'-y+1/3, x-y+2/3, z+2/3'
'-x+y+1/3, -x+2/3, z+2/3'
'x-y+1/3, -y+2/3, -z+2/3'
'-x+1/3, -x+y+2/3, -z+2/3'
'y+1/3, x+2/3, -z+2/3'
'-x, -y, -z'
'y, -x+y, -z'
'x-y, x, -z'
'-x+y, y, z'
'x, x-y, z'
'-y, -x, z'
'-x+2/3, -y+1/3, -z+1/3'
'y+2/3, -x+y+1/3, -z+1/3'
'x-y+2/3, x+1/3, -z+1/3'
'-x+y+2/3, y+1/3, z+1/3'
'x+2/3, x-y+1/3, z+1/3'
'-y+2/3, -x+1/3, z+1/3'
'-x+1/3, -y+2/3, -z+2/3'
'y+1/3, -x+y+2/3, -z+2/3'
'x-y+1/3, x+2/3, -z+2/3'
'-x+y+1/3, y+2/3, z+2/3'
'x+1/3, x-y+2/3, z+2/3'
'-y+1/3, -x+2/3, z+2/3'

loop_
_atom_site_label
_atom_site_type_symbol
_atom_site_fract_x
_atom_site_fract_y
_atom_site_fract_z
_atom_site_U_iso_or_equiv
_atom_site_adp_type
_atom_site_occupancy
_atom_site_symmetry_multiplicity
_atom_site_calc_flag
_atom_site_refinement_flags
_atom_site_disorder_assembly
_atom_site_disorder_group
Ni1 Ni 0.0000 0.0000 0.0000 0.0075(4) Uani 1 12 d S . .
N2 N 0.16231(18) 0.3246(4) 0.07002(8) 0.0153(8) Uani 1 2 d S . .
N1 N 0.08572(19) 0.1714(4) 0.03009(9) 0.0228(10) Uani 1 2 d S . .
C7 C 0.0488(4) 0.5244(2) 0.10304(11) 0.0170(10) Uani 1 2 d S . .
H7A H 0.0180 0.4415 0.0905 0.020 Uiso 0.50 1 calc PR . .
H7B H 0.0180 0.5765 0.0905 0.020 Uiso 0.50 1 calc PR . .
C1 C 0.0988(2) 0.1975(4) 0.06246(10) 0.0140(9) Uani 1 2 d S . .
H1 H 0.0658 0.1317 0.0796 0.017 Uiso 1 2 calc SR . .
C6 C 0.1958(4) 0.5979(2) 0.10358(9) 0.0116(9) Uani 1 2 d S . .
C8 C -0.0102(5) 0.4949(2) 0.13870(12) 0.0238(11) Uani 1 2 d S . .
H8A H 0.0282 0.4530 0.1523 0.036 Uiso 0.50 1 calc PR . .
H8B H -0.1046 0.4364 0.1370 0.036 Uiso 0.50 1 calc PR . .
H8C H 0.0076 0.5762 0.1499 0.036 Uiso 0.50 1 calc PR . .
C4 C 0.1912(2) 0.3823(4) 0.10464(10) 0.0145(9) Uani 1 2 d S . .
H4A H 0.2434 0.3518 0.1172 0.017 Uiso 0.50 1 calc PR . .
H4B H 0.1084 0.3518 0.1172 0.017 Uiso 0.50 1 calc PR . .
C5 C 0.2652(2) 0.5304(4) 0.10386(10) 0.0108(9) Uani 1 2 d S . .
O1 O -0.13497(14) 0.13497(14) 0.13089(7) 0.0125(7) Uani 1 2 d S . .
O2 O -0.3333 0.3333 0.18274(17) 0.0331(16) Uani 1 6 d S . .
O3 O -0.21267(19) 0.21267(19) 0.07003(9) 0.0306(9) Uani 1 2 d S . .
O4 O -0.1008(4) 0.4496(2) 0.02431(9) 0.0398(11) Uani 1 2 d S . .
O5 O -0.3333 0.3333 0.10681(16) 0.0328(16) Uani 1 6 d S . .
O6 O 0.3333 0.6667 0.00579(18) 0.049(2) Uani 1 6 d S . .
C3 C 0.2336(6) 0.3859(6) 0.03995(15) 0.0208(15) Uani 0.50 1 d P . 1
C2 C 0.1890(6) 0.2910(6) 0.01552(14) 0.0205(14) Uani 0.50 1 d P . 1

loop_
_atom_site_aniso_label
_atom_site_aniso_U_11
_atom_site_aniso_U_22
_atom_site_aniso_U_33
_atom_site_aniso_U_23
_atom_site_aniso_U_13
_atom_site_aniso_U_12
Ni1 0.0081(5) 0.0081(5) 0.0063(6) 0.000 0.000 0.0041(2)
N2 0.0183(16) 0.012(2) 0.0132(16) -0.0017(14) -0.0009(7) 0.0062(10)
N1 0.036(2) 0.010(2) 0.0132(18) 0.0000(14) 0.0000(7) 0.0050(10)
C7 0.011(2) 0.0177(18) 0.020(2) -0.0011(8) -0.0022(17) 0.0055(11)
C1 0.0157(17) 0.009(2) 0.0151(19) 0.0024(16) 0.0012(8) 0.0044(11)
C6 0.010(2) 0.0161(17) 0.0065(17) 0.0001(7) 0.0002(14) 0.0052(11)
C8 0.016(3) 0.024(2) 0.029(2) 0.0038(10) 0.0076(19) 0.0079(13)
C4 0.0188(17) 0.015(2) 0.0087(18) -0.0004(16) -0.0002(8) 0.0074(12)
C5 0.0140(17) 0.008(2) 0.0085(17) -0.0003(15) -0.0002(7) 0.0040(10)
O1 0.0057(11) 0.0057(11) 0.0234(15) 0.0024(6) -0.0024(6) 0.0008(12)
O2 0.023(2) 0.023(2) 0.054(4) 0.000 0.000 0.0115(11)
O3 0.0230(14) 0.0230(14) 0.0337(19) -0.0068(8) 0.0068(8) 0.0024(17)
O4 0.040(3) 0.0407(19) 0.038(2) 0.0037(9) 0.0073(18) 0.0202(13)
O5 0.032(2) 0.032(2) 0.035(3) 0.000 0.000 0.0158(12)
O6 0.050(3) 0.050(3) 0.048(4) 0.000 0.000 0.0252(16)
C3 0.025(4) 0.009(3) 0.016(3) 0.003(2) 0.001(2) -0.001(3)
C2 0.024(3) 0.013(3) 0.017(3) 0.000(2) 0.001(2) 0.003(3)

loop_
_atom_type_symbol
_atom_type_description
_atom_type_scat_dispersion_real
_atom_type_scat_dispersion_imag
_atom_type_scat_source
C C 0.0033 0.0016 'International Tables Vol C Tables 4.2.6.8 and 6.1.1.4'
N N 0.0061 0.0033 'International Tables Vol C Tables 4.2.6.8 and 6.1.1.4'
Ni Ni 0.3393 1.1124 'International Tables Vol C Tables 4.2.6.8 and 6.1.1.4'
Cl Cl 0.1484 0.1585 'International Tables Vol C Tables 4.2.6.8 and 6.1.1.4'
O O 0.0106 0.0060 'International Tables Vol C Tables 4.2.6.8 and 6.1.1.4'
H H 0.0000 0.0000 'International Tables Vol C Tables 4.2.6.8 and 6.1.1.4'

loop_
_geom_angle_atom_site_label_1
_geom_angle_atom_site_label_2
_geom_angle_atom_site_label_3
_geom_angle
_geom_angle_site_symmetry_1
_geom_angle_site_symmetry_3
_geom_angle_publ_flag
N1 Ni1 N1 92.20(14) . 2 ?
N1 Ni1 N1 92.20(14) . 3 ?
N1 Ni1 N1 92.20(14) 2 3 ?
N1 Ni1 N1 180.0(2) . 19 ?
N1 Ni1 N1 87.80(14) 2 19 ?
N1 Ni1 N1 87.80(14) 3 19 ?
N1 Ni1 N1 87.80(14) . 21 ?
N1 Ni1 N1 87.80(14) 2 21 ?
N1 Ni1 N1 180.00(18) 3 21 ?
N1 Ni1 N1 92.20(14) 19 21 ?
N1 Ni1 N1 87.80(14) . 20 ?
N1 Ni1 N1 180.0(2) 2 20 ?
N1 Ni1 N1 87.80(14) 3 20 ?
N1 Ni1 N1 92.20(14) 19 20 ?
N1 Ni1 N1 92.20(14) 21 20 ?
C1 N2 C3 104.5(4) . 22 ?
C1 N2 C3 104.5(4) . . ?
C3 N2 C3 39.8(6) 22 . ?
C1 N2 C4 126.4(4) . . ?
C3 N2 C4 125.5(4) 22 . ?
C3 N2 C4 125.5(4) . . ?
C1 N1 C2 102.0(4) . . ?
C1 N1 C2 102.0(4) . 22 ?
C2 N1 C2 41.7(5) . 22 ?
C1 N1 Ni1 135.7(3) . . ?
C2 N1 Ni1 119.2(3) . . ?
C2 N1 Ni1 119.2(3) 22 . ?
C6 C7 C8 112.8(4) . . ?
C6 C7 H7A 109.0 . . ?
C8 C7 H7A 109.0 . . ?
C6 C7 H7B 109.0 . . ?
C8 C7 H7B 109.0 . . ?
H7A C7 H7B 107.8 . . ?
N1 C1 N2 114.7(4) . . ?
N1 C1 H1 122.6 . . ?
N2 C1 H1 122.6 . . ?
C5 C6 C5 119.1(4) 3_565 . ?
C5 C6 C7 120.5(2) 3_565 . ?
C5 C6 C7 120.5(2) . . ?
C7 C8 H8A 109.5 . . ?
C7 C8 H8B 109.5 . . ?
H8A C8 H8B 109.5 . . ?
C7 C8 H8C 109.5 . . ?
H8A C8 H8C 109.5 . . ?
H8B C8 H8C 109.5 . . ?
N2 C4 C5 112.5(3) . . ?
N2 C4 H4A 109.1 . . ?
C5 C4 H4A 109.1 . . ?
N2 C4 H4B 109.1 . . ?
C5 C4 H4B 109.1 . . ?
H4A C4 H4B 107.8 . . ?
C6 C5 C6 120.9(4) 2_665 . ?
C6 C5 C4 119.5(2) 2_665 . ?
C6 C5 C4 119.5(2) . . ?
C3 C3 C2 91.4(4) 22 . ?
C3 C3 N2 70.1(3) 22 . ?
C2 C3 N2 105.7(5) . . ?
C3 C3 C2 53.8(3) 22 22 ?
C2 C3 C2 37.6(5) . 22 ?
N2 C3 C2 90.6(4) . 22 ?
C2 C2 C3 88.6(4) 22 . ?
C2 C2 N1 69.1(3) 22 . ?
C3 C2 N1 108.8(5) . . ?
C2 C2 C3 53.8(3) 22 22 ?
C3 C2 C3 34.8(5) . 22 ?
N1 C2 C3 93.3(4) . 22 ?

loop_
_geom_bond_atom_site_label_1
_geom_bond_atom_site_label_2
_geom_bond_distance
_geom_bond_site_symmetry_2
_geom_bond_publ_flag
Ni1 N1 2.115(4) . ?
Ni1 N1 2.115(4) 2 ?
Ni1 N1 2.115(4) 3 ?
Ni1 N1 2.115(4) 19 ?
Ni1 N1 2.115(4) 21 ?
Ni1 N1 2.115(4) 20 ?
N2 C1 1.338(6) . ?
N2 C3 1.415(6) 22 ?
N2 C3 1.415(6) . ?
N2 C4 1.474(5) . ?
N1 C1 1.290(5) . ?
N1 C2 1.447(7) . ?
N1 C2 1.447(7) 22 ?
C7 C6 1.509(6) . ?
C7 C8 1.517(6) . ?
C7 H7A 0.9900 . ?
C7 H7B 0.9900 . ?
C1 H1 0.9500 . ?
C6 C5 1.406(3) 3_565 ?
C6 C5 1.406(3) . ?
C8 H8A 0.9800 . ?
C8 H8B 0.9800 . ?
C8 H8C 0.9800 . ?
C4 C5 1.520(6) . ?
C4 H4A 0.9900 . ?
C4 H4B 0.9900 . ?
C5 C6 1.406(3) 2_665 ?
C3 C3 0.964(14) 22 ?
C3 C2 1.363(8) . ?
C3 C2 1.688(9) 22 ?
C2 C2 1.030(14) 22 ?
C2 C3 1.688(9) 22 ?
